data_2106619
loop_
_publ_author_name
'van der Meer, H.'

_publ_section_title
;
 Crystal structure of a monoclinic form of aluminium metaphosphate, Al (P
 O3)3
;
_journal_name_full 'Acta Crystallographica B (24,1968-38,1982)'
_journal_page_first 2423
_journal_page_last 2426
_journal_volume 32
_journal_year 1976
_chemical_formula_sum 'Al O9 P3'
_chemical_name_systematic 'Al (P O3)3'
_space_group_IT_number 9
_symmetry_space_group_name_Hall 'I -2yc'
_symmetry_space_group_name_H-M 'I 1 c 1'
_cell_angle_alpha 90
_cell_angle_beta 81.63
_cell_angle_gamma 90
_cell_formula_units_Z 12
_cell_length_a 10.423
_cell_length_b 18.687
_cell_length_c 9.222
_cell_volume 1777.079
_citation_journal_id_ASTM ACBCAR
_cod_data_source_file vanderMeer_ACBCAR_1976_405.cif
_cod_data_source_block Al1O9P3
_cod_original_sg_symbol_Hall 'C -2yc (x,y,-x+z)'
_cod_original_formula_sum 'Al1 O9 P3'
_cod_database_code 2106619

loop_
_symmetry_equiv_pos_as_xyz
x,y,z
x,-y,z+1/2
x+1/2,y+1/2,z+1/2
x+1/2,-y+1/2,z+1

loop_
_atom_site_label
_atom_site_type_symbol
_atom_site_fract_x
_atom_site_fract_y
_atom_site_fract_z
_atom_site_occupancy
_atom_site_U_iso_or_equiv
O23 O-2 0.1584 0.3985 0.6194 1 0.0
O15 O-2 0.3467 0.6824 0.0431 1 0.0
O8 O-2 0.1262 0.4695 0.1 1 0.0
O17 O-2 0.4131 0.5003 0.9546 1 0.0
Al3 Al+3 0.4867 0.7452 -0.0072 1 0.0
O9 O-2 0.0885 0.8295 0.0597 1 0.0
O14 O-2 0.3475 0.3714 0.0537 1 0.0
O24 O-2 0.2157 0.734 0.6434 1 0.0
P9 P+5 0.756 0.8183 0.5081 1 0.0
O18 O-2 0.3714 0.8126 0.9321 1 0.0
O22 O-2 0.225 0.0715 0.6379 1 0.0
P6 P+5 0.8617 0.6986 0.3065 1 0.0
Al2 Al+3 0.5053 0.4202 0.0057 1 0.0
O4 O-2 0.2244 0.146 0.2522 1 0.0
O11 O-2 0.1365 0.343 0.9521 1 0.0
O7 O-2 0.0964 0.1632 0.0484 1 0.0
O26 O-2 0.2756 0.4055 0.3627 1 0.0
O3 O-2 0.0295 0.8908 0.3071 1 0.0
O20 O-2 0.4857 0.5524 0.7034 1 0.0
O5 O-2 0.2884 0.5224 0.2449 1 0.0
Al1 Al+3 0.5073 0.0878 0.0067 1 0.0
O27 O-2 0.3376 0.727 0.3857 1 0.0
P2 P+5 0.631 0.3646 0.6889 1 0.0
P7 P+5 0.7317 0.1486 0.493 1 0.0
O12 O-2 0.1334 0.6959 0.9418 1 0.0
O16 O-2 0.3888 0.1438 0.9139 1 0.0
P8 P+5 0.7688 0.4848 0.5121 1 0.0
P4 P+5 0.8756 0.031 0.3182 1 0.0
P5 P+5 0.8573 0.3635 0.3107 1 0.0
O6 O-2 0.2246 0.811 0.2562 1 0.0
P3 P+5 0.6289 0.6969 0.684 1 0.0
O25 O-2 0.334 0.0589 0.3747 1 0.0
O1 O-2 0.0179 0.213 0.2994 1 0.0
O13 O-2 0.3729 0.0255 0.0674 1 0.0
O21 O-2 0.4637 0.8637 0.6857 1 0.0
P1 P+5 0.6473 0.0276 0.701 1 0.0
O19 O-2 0.4625 0.2123 0.6777 1 0.0
O2 O-2 0.0501 0.5353 0.3342 1 0.0
O10 O-2 0.158 0.0245 0.9706 1 0.0
